data_4134147
loop_
_publ_author_name
'de Gombert, Antoine'
'McKay, Alasdair I.'
'Davis, Christopher J.'
'Wheelhouse, Katherine M.'
'Willis, Michael C.'

_publ_section_title
;
 Mechanistic Studies of the Palladium-Catalyzed Desulfinative
 Cross-Coupling of Aryl Bromides and (Hetero)Aryl Sulfinate Salts.
;
_journal_issue 7
_journal_name_full 'Journal of the American Chemical Society'
_journal_page_first 3564
_journal_page_last 3576
_journal_paper_doi 10.1021/jacs.9b13260
_journal_volume 142
_journal_year 2020
_chemical_formula_moiety 'C62 H88 F2 O6 P2 Pd2 S2'
_chemical_formula_sum 'C62 H88 F2 O6 P2 Pd2 S2'
_chemical_formula_weight 1306.18
_space_group_crystal_system triclinic
_space_group_IT_number 2
_space_group_name_Hall '-P 1'
_space_group_name_H-M_alt 'P -1'
_atom_sites_solution_hydrogens geom
_atom_sites_solution_primary dual
_audit_creation_date 2019-11-09
_audit_creation_method
;
Olex2 1.2
(compiled 2018.05.29 svn.r3508 for OlexSys, GUI svn.r5506)
;
_cell_angle_alpha 62.876(5)
_cell_angle_beta 78.221(5)
_cell_angle_gamma 78.401(4)
_cell_formula_units_Z 1
_cell_length_a 9.5185(6)
_cell_length_b 13.3787(6)
_cell_length_c 14.2586(8)
_cell_measurement_reflns_used 6201
_cell_measurement_temperature 150.01(11)
_cell_measurement_theta_max 75.9900
_cell_measurement_theta_min 4.7410
_cell_volume 1569.84(17)
_computing_cell_refinement 'CrysAlisPro 1.171.38.43b (Rigaku OD, 2015)'
_computing_data_collection 'CrysAlisPro 1.171.38.43b (Rigaku OD, 2015)'
_computing_data_reduction 'CrysAlisPro 1.171.38.43b (Rigaku OD, 2015)'
_computing_molecular_graphics 'Olex2 (Dolomanov et al., 2009)'
_computing_publication_material 'Olex2 (Dolomanov et al., 2009)'
_computing_structure_refinement 'ShelXL (Sheldrick, 2015)'
_computing_structure_solution 'ShelXT (Sheldrick, 2015)'
_diffrn_ambient_environment N~2~
_diffrn_ambient_temperature 150.01(11)
_diffrn_detector 'CCD plate'
_diffrn_detector_area_resol_mean 10.4102
_diffrn_detector_type Atlas
_diffrn_measured_fraction_theta_full 0.999
_diffrn_measured_fraction_theta_max 0.987
_diffrn_measurement_details
;
List of Runs (angles in degrees, time in seconds):

  # Type    Start    End  Width  t~exp~   \w     \q     \k     \f   Frames
--------------------------------------------------------------------------
  1  \w    -50.00  -4.00   1.00    3.00    --  -42.66  38.00-120.00   46
  2  \w   -100.00 -27.00   1.00    3.00    --  -42.66 -38.00-150.00   73
  3  \w   -106.00 -18.00   1.00    3.00    --  -42.66 -57.00 -60.00   88
  4  \w    -67.00  12.00   1.00    3.00    --  -42.66  57.00  90.00   79
  5  \w   -113.00 -75.00   1.00    3.00    --  -42.66-140.00   9.00   38
  6  \w   -127.00 -84.00   1.00    3.00    --  -42.66 178.00  90.00   43
  7  \w     50.00  76.00   1.00   12.00    --  111.00 -45.00 -60.00   26
  8  \w     61.00  98.00   1.00   12.00    --  111.00 -45.00-120.00   37
  9  \w     56.00  99.00   1.00   12.00    --  111.00 -95.00 -90.00   43
 10  \w     85.00 110.00   1.00   12.00    --  111.00-125.00-120.00   25
 11  \w     96.00 121.00   1.00   12.00    --  111.00-125.00 -90.00   25
 12  \w     80.00 117.00   1.00   12.00    --  111.00-125.00   0.00   37
 13  \w    111.00 141.00   1.00   12.00    --  111.00 -77.00  60.00   30
 14  \w     71.00 108.00   1.00   12.00    --  111.00 -95.00 120.00   37
 15  \w     63.00 121.00   1.00   12.00    --  111.00-125.00  90.00   58
 16  \w     64.00  90.00   1.00   12.00    --  111.00 -45.00  90.00   26
 17  \w     63.00 135.00   1.00   12.00    --  111.00 -61.00 150.00   72
 18  \w    143.00 178.00   1.00   12.00    --  111.00  45.00  30.00   35
 19  \w     92.00 127.00   1.00   12.00    --  111.00  45.00  30.00   35
 20  \w     47.00  74.00   1.00   12.00    --  111.00 -30.00 150.00   27
 21  \w     37.00  79.00   1.00   12.00    --  111.00 -30.00 120.00   42
 22  \w     46.00  89.00   1.00   12.00    --  111.00 -45.00  60.00   43
 23  \w     37.00  91.00   1.00   12.00    --  111.00 -30.00  60.00   54
 24  \w     41.00  91.00   1.00   12.00    --  111.00 -77.00  60.00   50
 25  \w     37.00  91.00   1.00   12.00    --  111.00 -30.00   0.00   54
 26  \w     45.00  71.00   1.00   12.00    --  111.00 -95.00 -60.00   26
 27  \w     30.00  91.00   1.00   12.00    --  111.00 -95.00   0.00   61
 28  \w     33.00  75.00   1.00   12.00    --  111.00 -95.00  30.00   42
 29  \w     39.00  85.00   1.00   12.00    --  111.00 -30.00-150.00   46
 30  \w     24.00 173.00   1.00   12.00    --  111.00   0.00-150.00  149
 31  \w    121.00 152.00   1.00   12.00    --  111.00  77.00-150.00   31
 32  \w     86.00 111.00   1.00   12.00    --  111.00  77.00-150.00   25
;
_diffrn_measurement_device 'four-circle diffractometer'
_diffrn_measurement_device_type 'SuperNova, Dual, Cu at zero, Atlas'
_diffrn_measurement_method '\w scans'
_diffrn_orient_matrix_type 'CrysAlisPro convention (1999,Acta A55,543-557)'
_diffrn_orient_matrix_UB_11 0.1201008000
_diffrn_orient_matrix_UB_12 0.0217307000
_diffrn_orient_matrix_UB_13 -0.0951682000
_diffrn_orient_matrix_UB_21 -0.1150225000
_diffrn_orient_matrix_UB_22 0.0564618000
_diffrn_orient_matrix_UB_23 -0.0768808000
_diffrn_orient_matrix_UB_31 0.0103179000
_diffrn_orient_matrix_UB_32 0.1154984000
_diffrn_orient_matrix_UB_33 -0.0042981000
_diffrn_radiation_monochromator mirror
_diffrn_radiation_probe x-ray
_diffrn_radiation_type CuK\a
_diffrn_radiation_wavelength 1.54184
_diffrn_reflns_av_unetI/netI 0.0680
_diffrn_reflns_Laue_measured_fraction_full 0.999
_diffrn_reflns_Laue_measured_fraction_max 0.987
_diffrn_reflns_limit_h_max 11
_diffrn_reflns_limit_h_min -11
_diffrn_reflns_limit_k_max 16
_diffrn_reflns_limit_k_min -16
_diffrn_reflns_limit_l_max 17
_diffrn_reflns_limit_l_min -17
_diffrn_reflns_number 15016
_diffrn_reflns_point_group_measured_fraction_full 0.999
_diffrn_reflns_point_group_measured_fraction_max 0.987
_diffrn_reflns_theta_full 67.684
_diffrn_reflns_theta_max 76.836
_diffrn_reflns_theta_min 3.741
_diffrn_source 'micro-focus sealed X-ray tube'
_diffrn_source_type 'SuperNova (Cu) X-ray Source'
_exptl_absorpt_coefficient_mu 6.150
_exptl_absorpt_correction_T_max 1.00000
_exptl_absorpt_correction_T_min 0.89917
_exptl_absorpt_correction_type multi-scan
_exptl_absorpt_process_details
;
CrysAlisPro 1.171.38.43b (Rigaku Oxford Diffraction, 2015)
Empirical absorption correction using spherical harmonics,
 implemented in SCALE3 ABSPACK scaling algorithm.
;
_exptl_crystal_colour colourless
_exptl_crystal_colour_primary colourless
_exptl_crystal_density_diffrn 1.382
_exptl_crystal_description plate
_exptl_crystal_F_000 680
_exptl_crystal_size_max 0.12
_exptl_crystal_size_mid 0.03
_exptl_crystal_size_min 0.01
_refine_diff_density_max 1.961
_refine_diff_density_min -1.198
_refine_diff_density_rms 0.123
_refine_ls_extinction_method none
_refine_ls_goodness_of_fit_ref 1.055
_refine_ls_hydrogen_treatment constr
_refine_ls_matrix_type full
_refine_ls_number_parameters 499
_refine_ls_number_reflns 15016
_refine_ls_number_restraints 604
_refine_ls_restrained_S_all 1.046
_refine_ls_R_factor_all 0.0851
_refine_ls_R_factor_gt 0.0685
_refine_ls_shift/su_max 0.000
_refine_ls_shift/su_mean 0.000
_refine_ls_structure_factor_coef Fsqd
_refine_ls_weighting_details 'w=1/[\s^2^(Fo^2^)+(0.1313P)^2^+2.4994P] where P=(Fo^2^+2Fc^2^)/3'
_refine_ls_weighting_scheme calc
_refine_ls_wR_factor_gt 0.1942
_refine_ls_wR_factor_ref 0.2221
_reflns_Friedel_coverage 0.000
_reflns_number_gt 12184
_reflns_number_total 15016
_reflns_threshold_expression 'I > 2\s(I)'
_cod_data_source_file ja9b13260_si_001.cif
_cod_data_source_block 17
_cod_depositor_comments 'Adding full bibliography for 4134138--4134148.cif.'
_cod_database_code 4134147
_shelx_shelxl_version_number 2018/3
_chemical_oxdiff_formula 'Pd1 P1 O3 S1 F1 C31 H44'
_shelx_space_group_comment
;
The symmetry employed for this shelxl refinement is uniquely defined
by the following loop, which should always be used as a source of
symmetry information in preference to the above space-group names.
They are only intended as comments.
;
_shelx_estimated_absorpt_t_max 0.941
_shelx_estimated_absorpt_t_min 0.526
_reflns_odcompleteness_completeness 99.66
_reflns_odcompleteness_iscentric 1
_reflns_odcompleteness_theta 74.33
_olex2_refinement_description
;
1. Twinned data refinement
 Scales: 0.840(2)
 0.160(2)
2. Fixed Uiso
 At 1.2 times of:
  All C(H) groups, All C(H,H) groups
 At 1.5 times of:
  All C(H,H,H) groups
3. Restrained distances
 O3-C31 = O3A-C31A
 1.45 with sigma of 0.01
 C30A-C25A \\sim C25A-C26A \\sim C26A-C27A \\sim C27A-C28A \\sim C28A-C29A
\\sim C29A-C30A
 with sigma of 0.02
 C30A-C28A \\sim C30A-C28A \\sim C27A-C25A \\sim C27A-C29A \\sim C29A-C25A
\\sim C28A-C26A
 with sigma of 0.04
 C25-C26 \\sim C26-C27 \\sim C27-C28 \\sim C28-C29 \\sim C29-C30 \\sim C30-C25
 with sigma of 0.02
 C25-C29 \\sim C25-C29 \\sim C28-C26 \\sim C28-C30 \\sim C30-C26 \\sim C29-C27
 with sigma of 0.04
 C24A-C23A \\sim C23A-C22A \\sim C22A-C21A \\sim C21A-C20A \\sim C20A-C19A
\\sim C19A-C24A
 with sigma of 0.02
 C24A-C20A \\sim C24A-C20A \\sim C21A-C23A \\sim C21A-C19A \\sim C19A-C23A
\\sim C20A-C22A
 with sigma of 0.04
 C24-C23 \\sim C23-C22 \\sim C22-C21 \\sim C21-C20 \\sim C20-C19 \\sim C19-C24
 with sigma of 0.02
 C24-C20 \\sim C24-C20 \\sim C21-C23 \\sim C21-C19 \\sim C19-C23 \\sim C20-C22
 with sigma of 0.04
 S1-O2 \\sim S1-O2A
 with sigma of 0.02
 Pd1-O1A \\sim Pd1-O1
 with sigma of 0.02
 S1-O1A \\sim S1-O1
 with sigma of 0.02
 O3A-C31A \\sim O3-C31
 with sigma of 0.02
4. Restrained planarity
 C24A, C23A, C22A, C21A, C20A, C19A, F1A
 with sigma of 0.1
 C24, C23, C22, C21, C20, C19, F1
 with sigma of 0.1
 C30A, C25A, C26A, C27A, C28A, C29A, O3A
 with sigma of 0.1
 C25, C26, C27, C28, C29, C30, O3
 with sigma of 0.1
5. Uiso/Uaniso restraints and constraints
Pd1 \\sim O1 \\sim S1 \\sim O2 \\sim C24 \\sim C23 \\sim C22 \\sim C21 \\sim
C20 \\sim C19 \\sim F1 \\sim O3 \\sim C25 \\sim C26 \\sim C27 \\sim C28 \\sim
C29 \\sim C30 \\sim C31: within 2A with sigma of 0.04 and sigma for terminal
atoms of 0.08
Pd1 \\sim O1A \\sim S1 \\sim O2A \\sim C24A \\sim C23A \\sim C22A \\sim C21A
\\sim C20A \\sim C19A \\sim F1A \\sim O3A \\sim C25A \\sim C26A \\sim C27A
\\sim C28A \\sim C29A \\sim C30A \\sim C31A: within 2A with sigma of 0.04 and
sigma for terminal atoms of 0.08
6. Rigid body (RIGU) restrains
 Pd1, O1, S1, O2, C24, C23, C22, C21, C20, C19, F1, O3, C25, C26, C27, C28,
 C29, C30, C31
 with sigma for 1-2 distances of 0.002 and sigma for 1-3 distances of 0.002
 Pd1, O1A, S1, O2A, C24A, C23A, C22A, C21A, C20A, C19A, F1A, O3A, C25A, C26A,
 C27A, C28A, C29A, C30A, C31A
 with sigma for 1-2 distances of 0.004 and sigma for 1-3 distances of 0.004
7. Others
 Sof(O1A)=Sof(F1A)=Sof(O3A)=Sof(C30A)=Sof(H30A)=Sof(C25A)=Sof(C26A)=Sof(H26A)=
 Sof(C27A)=Sof(H27A)=Sof(C28A)=Sof(C29A)=Sof(H29A)=Sof(C24A)=Sof(H24A)=
 Sof(C23A)=Sof(H23A)=Sof(C22A)=Sof(C21A)=Sof(H21A)=Sof(C20A)=Sof(H20A)=
 Sof(C19A)=Sof(C31A)=Sof(H31D)=Sof(H31E)=Sof(H31F)=Sof(O2A)=1-FVAR(1)
 Sof(C31)=Sof(H31A)=Sof(H31B)=Sof(H31C)=Sof(O1)=Sof(O3)=Sof(C25)=Sof(C26)=
 Sof(H26)=Sof(C27)=Sof(H27)=Sof(C28)=Sof(C29)=Sof(H29)=Sof(C30)=Sof(H30)=
 Sof(F1)=Sof(C24)=Sof(H24)=Sof(C23)=Sof(H23)=Sof(C22)=Sof(C21)=Sof(H21)=
 Sof(C20)=Sof(H20)=Sof(C19)=Sof(O2)=FVAR(1)
8.a Ternary CH refined with riding coordinates:
 C7(H7), C1(H1), C13(H13)
8.b Secondary CH2 refined with riding coordinates:
 C11(H11A,H11B), C14(H14A,H14B), C6(H6A,H6B), C5(H5A,H5B), C12(H12A,H12B),
 C3(H3A,H3B), C2(H2A,H2B), C8(H8A,H8B), C15(H15A,H15B), C4(H4A,H4B), C10(H10A,
 H10B), C9(H9A,H9B), C17(H17A,H17B), C18(H18A,H18B), C16(H16A,H16B)
8.c Me refined with riding coordinates:
 C31A(H31D,H31E,H31F)
8.d Aromatic/amide H refined with riding coordinates:
 C30A(H30A), C26A(H26A), C27A(H27A), C29A(H29A), C26(H26), C27(H27), C29(H29),
 C30(H30), C24A(H24A), C23A(H23A), C21A(H21A), C20A(H20A), C24(H24), C23(H23),
 C21(H21), C20(H20)
8.e Idealised Me refined as rotating group:
 C31(H31A,H31B,H31C)
;
_ins_header
;
TITL 249aim18 in P-1 
REM P-1 (#2 in standard setting)
CELL 1.54184   9.518484  13.378724  14.258588  62.8763  78.2212  78.4006
ZERR    2.00   0.000557   0.000559   0.000819   0.0052   0.0049   0.0045
LATT  1
SFAC C H O F P S Pd
UNIT 62.00 88.00 6.00 2.00 2.00 2.00 2.00
TREF
HKLF 4
END
;
_olex2_submission_special_instructions 'No special instructions were received'
_oxdiff_exptl_absorpt_empirical_details
;
Empirical correction (ABSPACK) includes:
- Absorption correction using spherical harmonics
- Frame scaling
;
_oxdiff_exptl_absorpt_empirical_full_max 1.163
_oxdiff_exptl_absorpt_empirical_full_min 0.857

loop_
_space_group_symop_operation_xyz
'x, y, z'
'-x, -y, -z'

loop_
_atom_site_label
_atom_site_type_symbol
_atom_site_fract_x
_atom_site_fract_y
_atom_site_fract_z
_atom_site_U_iso_or_equiv
_atom_site_adp_type
_atom_site_occupancy
_atom_site_site_symmetry_order
_atom_site_calc_flag
_atom_site_refinement_flags_posn
_atom_site_refinement_flags_adp
_atom_site_refinement_flags_occupancy
_atom_site_disorder_assembly
_atom_site_disorder_group
Pd1 Pd 0.34639(6) 0.12818(4) 0.39588(5) 0.0426(2) Uani 1 1 d D U . . .
P1 P 0.29251(16) 0.32073(12) 0.34868(13) 0.0320(3) Uani 1 1 d . . . . .
S1 S 0.3954(2) -0.06299(14) 0.43863(15) 0.0445(4) Uani 1 1 d D U . . .
C7 C 0.4549(7) 0.3766(6) 0.3485(5) 0.0365(13) Uani 1 1 d . . . . .
H7 H 0.479460 0.333387 0.421105 0.044 Uiso 1 1 calc R . . . .
C11 C 0.7233(7) 0.3812(6) 0.2968(6) 0.0430(15) Uani 1 1 d . . . . .
H11A H 0.805797 0.368179 0.249372 0.052 Uiso 1 1 calc R . . . .
H11B H 0.742499 0.332071 0.369230 0.052 Uiso 1 1 calc R . . . .
C14 C 0.0149(7) 0.3057(6) 0.4601(6) 0.0411(14) Uani 1 1 d . . . . .
H14A H -0.019903 0.341609 0.391337 0.049 Uiso 1 1 calc R . . . .
H14B H 0.031430 0.224684 0.481930 0.049 Uiso 1 1 calc R . . . .
C1 C 0.2133(7) 0.4067(5) 0.2223(5) 0.0353(13) Uani 1 1 d . . . . .
H1 H 0.140050 0.363854 0.223591 0.042 Uiso 1 1 calc R . . . .
C6 C 0.1351(8) 0.5238(6) 0.2044(6) 0.0404(14) Uani 1 1 d . . . . .
H6A H 0.204096 0.572491 0.196151 0.049 Uiso 1 1 calc R . . . .
H6B H 0.064527 0.518283 0.265619 0.049 Uiso 1 1 calc R . . . .
C5 C 0.0583(8) 0.5755(6) 0.1042(6) 0.0467(16) Uani 1 1 d . . . . .
H5A H -0.017089 0.530562 0.115622 0.056 Uiso 1 1 calc R . . . .
H5B H 0.012966 0.651417 0.092097 0.056 Uiso 1 1 calc R . . . .
C13 C 0.1580(7) 0.3483(5) 0.4501(5) 0.0357(12) Uani 1 1 d . . . . .
H13 H 0.138986 0.430427 0.426232 0.043 Uiso 1 1 calc R . . . .
C12 C 0.5897(7) 0.3513(7) 0.2775(7) 0.0442(15) Uani 1 1 d . . . . .
H12A H 0.602995 0.271656 0.293255 0.053 Uiso 1 1 calc R . . . .
H12B H 0.575456 0.394927 0.203383 0.053 Uiso 1 1 calc R . . . .
C3 C 0.2471(9) 0.4641(8) 0.0264(6) 0.0518(18) Uani 1 1 d . . . . .
H3A H 0.181001 0.412605 0.036077 0.062 Uiso 1 1 calc R . . . .
H3B H 0.317583 0.470194 -0.035061 0.062 Uiso 1 1 calc R . . . .
C2 C 0.3240(8) 0.4170(7) 0.1241(6) 0.0448(15) Uani 1 1 d . . . . .
H2A H 0.393116 0.466646 0.113419 0.054 Uiso 1 1 calc R . . . .
H2B H 0.376395 0.343119 0.135361 0.054 Uiso 1 1 calc R . . . .
C8 C 0.4355(7) 0.5006(6) 0.3293(7) 0.0433(15) Uani 1 1 d . . . . .
H8A H 0.352313 0.514262 0.375955 0.052 Uiso 1 1 calc R . . . .
H8B H 0.417836 0.549232 0.256491 0.052 Uiso 1 1 calc R . . . .
C15 C -0.0996(8) 0.3313(7) 0.5404(7) 0.0474(16) Uani 1 1 d . . . . .
H15A H -0.187367 0.301078 0.546927 0.057 Uiso 1 1 calc R . . . .
H15B H -0.122035 0.412554 0.516159 0.057 Uiso 1 1 calc R . . . .
C4 C 0.1629(9) 0.5805(7) 0.0065(6) 0.0538(18) Uani 1 1 d . . . . .
H4A H 0.230081 0.634177 -0.011290 0.065 Uiso 1 1 calc R . . . .
H4B H 0.109525 0.606537 -0.053286 0.065 Uiso 1 1 calc R . . . .
C10 C 0.7052(8) 0.5045(7) 0.2789(6) 0.0459(16) Uani 1 1 d . . . . .
H10A H 0.694746 0.554051 0.204942 0.055 Uiso 1 1 calc R . . . .
H10B H 0.790716 0.519586 0.295026 0.055 Uiso 1 1 calc R . . . .
C9 C 0.5710(8) 0.5291(7) 0.3503(7) 0.0486(17) Uani 1 1 d . . . . .
H9A H 0.584900 0.484150 0.424342 0.058 Uiso 1 1 calc R . . . .
H9B H 0.558290 0.608338 0.335778 0.058 Uiso 1 1 calc R . . . .
C17 C 0.0973(10) 0.3195(8) 0.6409(7) 0.0553(19) Uani 1 1 d . . . . .
H17A H 0.132158 0.281796 0.709697 0.066 Uiso 1 1 calc R . . . .
H17B H 0.080690 0.400216 0.621003 0.066 Uiso 1 1 calc R . . . .
C18 C 0.2122(9) 0.2961(7) 0.5585(6) 0.0509(17) Uani 1 1 d . . . . .
H18A H 0.299194 0.327401 0.551883 0.061 Uiso 1 1 calc R . . . .
H18B H 0.236588 0.215020 0.582295 0.061 Uiso 1 1 calc R . . . .
C16 C -0.0444(10) 0.2781(8) 0.6491(7) 0.0563(19) Uani 1 1 d . . . . .
H16A H -0.116345 0.297581 0.699018 0.068 Uiso 1 1 calc R . . . .
H16B H -0.030026 0.196371 0.675999 0.068 Uiso 1 1 calc R . . . .
O1A O 0.4670(16) -0.1270(13) 0.5341(14) 0.056(5) Uani 0.349(10) 1 d D U P A 2
F1A F -0.036(3) 0.1532(17) 0.0895(16) 0.074(5) Uani 0.349(10) 1 d . U P A 2
C31 C 0.451(3) -0.245(2) 0.0394(12) 0.134(10) Uani 0.651(10) 1 d D U P A 1
H31A H 0.514572 -0.264097 -0.013465 0.201 Uiso 0.651(10) 1 calc GR . P A 1
H31B H 0.358788 -0.211056 0.014730 0.201 Uiso 0.651(10) 1 calc GR . P A 1
H31C H 0.438697 -0.312987 0.104165 0.201 Uiso 0.651(10) 1 calc GR . P A 1
O1 O 0.5434(13) -0.1100(8) 0.4777(10) 0.061(3) Uani 0.651(10) 1 d D U P A 1
O3 O 0.514(2) -0.1653(14) 0.0590(11) 0.102(4) Uani 0.651(10) 1 d D U P A 1
O3A O 0.788(4) -0.100(3) 0.083(3) 0.133(12) Uani 0.349(10) 1 d D U P A 2
C30A C 0.470(3) -0.135(2) 0.2859(19) 0.067(7) Uani 0.349(10) 1 d D U P A 2
H30A H 0.388167 -0.173384 0.310514 0.081 Uiso 0.349(10) 1 calc R . P A 2
C25A C 0.497(2) -0.0742(15) 0.3350(17) 0.046(5) Uani 0.349(10) 1 d D U P A 2
C26A C 0.620(2) -0.0199(18) 0.2989(18) 0.057(5) Uani 0.349(10) 1 d D U P A 2
H26A H 0.639074 0.019593 0.333135 0.069 Uiso 0.349(10) 1 calc R . P A 2
C27A C 0.713(4) -0.024(3) 0.213(2) 0.090(10) Uani 0.349(10) 1 d D U P A 2
H27A H 0.792340 0.016111 0.187353 0.109 Uiso 0.349(10) 1 calc R . P A 2
C28A C 0.688(4) -0.087(3) 0.166(3) 0.106(10) Uani 0.349(10) 1 d D U P A 2
C29A C 0.565(4) -0.140(4) 0.199(3) 0.088(11) Uani 0.349(10) 1 d D U P A 2
H29A H 0.545590 -0.178688 0.164010 0.105 Uiso 0.349(10) 1 calc R . P A 2
C25 C 0.4392(13) -0.0876(9) 0.3176(9) 0.044(2) Uani 0.651(10) 1 d D U P A 1
C26 C 0.5722(15) -0.0813(11) 0.2582(10) 0.062(3) Uani 0.651(10) 1 d D U P A 1
H26 H 0.646636 -0.060160 0.275962 0.075 Uiso 0.651(10) 1 calc R . P A 1
C27 C 0.597(2) -0.1067(15) 0.1710(13) 0.074(4) Uani 0.651(10) 1 d D U P A 1
H27 H 0.686874 -0.102162 0.130161 0.088 Uiso 0.651(10) 1 calc R . P A 1
C28 C 0.4856(17) -0.1385(13) 0.1464(12) 0.072(3) Uani 0.651(10) 1 d D U P A 1
C29 C 0.3502(18) -0.1403(13) 0.2028(11) 0.071(4) Uani 0.651(10) 1 d D U P A 1
H29 H 0.274706 -0.158642 0.183571 0.085 Uiso 0.651(10) 1 calc R . P A 1
C30 C 0.3270(16) -0.1143(10) 0.2892(10) 0.056(3) Uani 0.651(10) 1 d D U P A 1
H30 H 0.235484 -0.114937 0.327851 0.067 Uiso 0.651(10) 1 calc R . P A 1
F1 F -0.108(2) 0.1200(17) 0.150(2) 0.136(6) Uani 0.651(10) 1 d . U P A 1
C24A C 0.070(3) 0.126(3) 0.333(2) 0.037(6) Uani 0.349(10) 1 d D U P A 2
H24A H 0.028700 0.116883 0.400607 0.044 Uiso 0.349(10) 1 calc R . P A 2
C23A C -0.019(3) 0.1348(19) 0.2604(19) 0.044(5) Uani 0.349(10) 1 d D U P A 2
H23A H -0.117774 0.132377 0.278976 0.053 Uiso 0.349(10) 1 calc R . P A 2
C22A C 0.049(3) 0.1472(18) 0.1595(18) 0.047(5) Uani 0.349(10) 1 d D U P A 2
C21A C 0.199(3) 0.152(2) 0.128(2) 0.055(6) Uani 0.349(10) 1 d D U P A 2
H21A H 0.239875 0.158989 0.060102 0.066 Uiso 0.349(10) 1 calc R . P A 2
C20A C 0.284(3) 0.145(4) 0.201(3) 0.056(8) Uani 0.349(10) 1 d D U P A 2
H20A H 0.382567 0.149910 0.180618 0.067 Uiso 0.349(10) 1 calc R . P A 2
C19A C 0.222(4) 0.131(5) 0.304(3) 0.045(8) Uani 0.349(10) 1 d D U P A 2
C24 C 0.063(2) 0.103(2) 0.362(2) 0.066(5) Uani 0.651(10) 1 d D U P A 1
H24 H 0.042269 0.085557 0.433960 0.079 Uiso 0.651(10) 1 calc R . P A 1
C23 C -0.041(2) 0.0983(16) 0.3091(19) 0.075(4) Uani 0.651(10) 1 d D U P A 1
H23 H -0.131998 0.078543 0.344350 0.090 Uiso 0.651(10) 1 calc R . P A 1
C22 C -0.005(2) 0.1235(17) 0.204(2) 0.082(5) Uani 0.651(10) 1 d D U P A 1
C21 C 0.128(2) 0.1521(19) 0.1464(16) 0.079(5) Uani 0.651(10) 1 d D U P A 1
H21 H 0.148268 0.168487 0.074628 0.095 Uiso 0.651(10) 1 calc R . P A 1
C20 C 0.232(2) 0.155(2) 0.2012(16) 0.060(4) Uani 0.651(10) 1 d D U P A 1
H20 H 0.324733 0.171134 0.166577 0.072 Uiso 0.651(10) 1 calc R . P A 1
C19 C 0.198(2) 0.135(3) 0.3076(17) 0.046(5) Uani 0.651(10) 1 d D U P A 1
C31A C 0.935(4) -0.071(4) 0.063(3) 0.123(15) Uani 0.349(10) 1 d D U P A 2
H31D H 0.988065 -0.085161 0.004279 0.184 Uiso 0.349(10) 1 calc R . P A 2
H31E H 0.931755 0.006939 0.046851 0.184 Uiso 0.349(10) 1 calc R . P A 2
H31F H 0.982587 -0.117568 0.125278 0.184 Uiso 0.349(10) 1 calc R . P A 2
O2A O 0.265(2) -0.1242(18) 0.4571(17) 0.050(5) Uani 0.349(10) 1 d D U P A 2
O2 O 0.2792(14) -0.1257(10) 0.5007(10) 0.061(3) Uani 0.651(10) 1 d D U P A 1

loop_
_atom_site_aniso_label
_atom_site_aniso_U_11
_atom_site_aniso_U_22
_atom_site_aniso_U_33
_atom_site_aniso_U_23
_atom_site_aniso_U_13
_atom_site_aniso_U_12
Pd1 0.0407(3) 0.0365(3) 0.0620(3) -0.0297(2) -0.0261(2) 0.01161(18)
P1 0.0254(7) 0.0344(7) 0.0459(8) -0.0253(6) -0.0147(6) 0.0051(5)
S1 0.0492(9) 0.0364(8) 0.0556(9) -0.0253(7) -0.0250(8) 0.0106(7)
C7 0.025(3) 0.046(3) 0.047(3) -0.026(3) -0.012(3) 0.000(2)
C11 0.029(3) 0.058(4) 0.053(4) -0.034(3) -0.005(3) -0.003(3)
C14 0.035(3) 0.046(3) 0.050(4) -0.026(3) -0.011(3) -0.005(3)
C1 0.028(3) 0.042(3) 0.045(3) -0.025(3) -0.012(3) 0.000(2)
C6 0.036(3) 0.040(3) 0.048(4) -0.022(3) -0.014(3) 0.002(3)
C5 0.044(4) 0.044(3) 0.052(4) -0.017(3) -0.023(3) 0.005(3)
C13 0.030(3) 0.038(3) 0.046(3) -0.023(3) -0.012(3) 0.001(2)
C12 0.023(3) 0.060(4) 0.063(4) -0.040(4) -0.010(3) 0.003(3)
C3 0.046(4) 0.070(5) 0.047(4) -0.031(4) -0.016(3) 0.002(4)
C2 0.033(3) 0.064(4) 0.047(4) -0.034(3) -0.008(3) 0.000(3)
C8 0.028(3) 0.047(4) 0.067(4) -0.034(3) -0.013(3) 0.001(3)
C15 0.035(3) 0.052(4) 0.065(4) -0.035(4) -0.001(3) -0.006(3)
C4 0.051(4) 0.059(4) 0.047(4) -0.015(4) -0.015(3) -0.010(4)
C10 0.036(3) 0.056(4) 0.057(4) -0.031(3) -0.013(3) -0.008(3)
C9 0.036(4) 0.050(4) 0.074(5) -0.038(4) -0.008(3) -0.009(3)
C17 0.060(5) 0.065(5) 0.052(4) -0.038(4) -0.016(4) 0.009(4)
C18 0.048(4) 0.060(4) 0.049(4) -0.030(4) -0.021(3) 0.013(3)
C16 0.059(5) 0.063(5) 0.053(4) -0.037(4) -0.001(4) 0.002(4)
O1A 0.020(6) 0.098(12) 0.102(11) -0.090(11) 0.001(7) -0.007(7)
F1A 0.086(13) 0.076(10) 0.077(10) -0.028(9) -0.043(10) -0.026(10)
C31 0.132(18) 0.27(2) 0.039(7) -0.071(12) 0.025(9) -0.138(19)
O1 0.068(6) 0.053(5) 0.082(7) -0.045(5) -0.043(6) 0.021(4)
O3 0.123(12) 0.119(10) 0.069(7) -0.045(7) -0.003(7) -0.021(9)
O3A 0.17(2) 0.15(2) 0.14(2) -0.116(19) 0.071(18) -0.086(19)
C30A 0.093(17) 0.071(14) 0.075(14) -0.055(13) -0.004(11) -0.037(13)
C25A 0.059(11) 0.036(9) 0.061(10) -0.036(8) -0.009(9) -0.009(8)
C26A 0.054(11) 0.057(12) 0.073(13) -0.039(11) 0.000(9) -0.013(9)
C27A 0.11(2) 0.099(18) 0.099(17) -0.070(16) 0.043(15) -0.069(16)
C28A 0.13(2) 0.12(2) 0.109(19) -0.088(17) 0.047(16) -0.077(18)
C29A 0.11(2) 0.10(2) 0.089(19) -0.069(18) 0.016(15) -0.053(17)
C25 0.061(6) 0.028(5) 0.046(5) -0.019(4) -0.009(4) -0.001(4)
C26 0.056(6) 0.062(7) 0.054(6) -0.017(5) -0.011(5) 0.007(5)
C27 0.070(8) 0.079(11) 0.063(8) -0.031(8) 0.003(6) -0.002(7)
C28 0.097(8) 0.053(7) 0.058(6) -0.019(5) -0.006(5) -0.010(6)
C29 0.094(8) 0.066(8) 0.067(7) -0.036(6) -0.008(6) -0.024(7)
C30 0.069(7) 0.045(6) 0.059(6) -0.024(5) -0.012(5) -0.011(5)
F1 0.107(11) 0.161(15) 0.209(17) -0.116(15) -0.095(12) 0.002(10)
C24A 0.036(11) 0.018(10) 0.062(12) -0.017(9) -0.026(9) 0.005(7)
C23A 0.050(12) 0.029(11) 0.065(11) -0.024(10) -0.029(10) 0.002(8)
C22A 0.046(13) 0.040(11) 0.068(11) -0.028(10) -0.037(10) 0.009(10)
C21A 0.046(12) 0.059(12) 0.076(14) -0.039(11) -0.029(10) 0.004(11)
C20A 0.050(14) 0.072(18) 0.066(13) -0.041(12) -0.025(11) -0.004(15)
C19A 0.035(12) 0.034(15) 0.071(13) -0.032(12) -0.011(10) 0.009(10)
C24 0.056(8) 0.055(13) 0.106(11) -0.048(11) -0.022(8) -0.004(7)
C23 0.056(8) 0.062(11) 0.133(11) -0.058(10) -0.029(8) -0.005(7)
C22 0.068(9) 0.080(11) 0.132(12) -0.064(11) -0.053(8) 0.005(8)
C21 0.079(11) 0.103(12) 0.086(9) -0.057(9) -0.051(8) 0.005(11)
C20 0.071(10) 0.060(9) 0.067(7) -0.034(6) -0.040(7) -0.002(9)
C19 0.046(8) 0.044(10) 0.068(8) -0.033(7) -0.043(6) 0.011(7)
C31A 0.19(3) 0.15(4) 0.068(19) -0.08(2) 0.06(2) -0.10(3)
O2A 0.045(8) 0.052(9) 0.040(10) -0.008(9) -0.013(8) -0.003(7)
O2 0.067(6) 0.047(5) 0.040(5) 0.001(5) -0.003(5) 0.005(4)

loop_
_atom_type_symbol
_atom_type_description
_atom_type_scat_dispersion_real
_atom_type_scat_dispersion_imag
_atom_type_scat_source
C C 0.0181 0.0091 'International Tables Vol C Tables 4.2.6.8 and 6.1.1.4'
H H 0.0000 0.0000 'International Tables Vol C Tables 4.2.6.8 and 6.1.1.4'
F F 0.0727 0.0534 'International Tables Vol C Tables 4.2.6.8 and 6.1.1.4'
O O 0.0492 0.0322 'International Tables Vol C Tables 4.2.6.8 and 6.1.1.4'
P P 0.2955 0.4335 'International Tables Vol C Tables 4.2.6.8 and 6.1.1.4'
Pd Pd 0.1215 3.9337 'International Tables Vol C Tables 4.2.6.8 and 6.1.1.4'
S S 0.3331 0.5567 'International Tables Vol C Tables 4.2.6.8 and 6.1.1.4'

loop_
_geom_angle_atom_site_label_1
_geom_angle_atom_site_label_2
_geom_angle_atom_site_label_3
_geom_angle
_geom_angle_site_symmetry_1
_geom_angle_site_symmetry_3
S1 Pd1 P1 178.04(6) . .
O1A Pd1 P1 88.6(4) 2_656 .
O1A Pd1 S1 93.3(4) 2_656 .
O1 Pd1 P1 89.4(2) 2_656 .
O1 Pd1 S1 92.5(2) 2_656 .
O1 Pd1 O1A 24.9(5) 2_656 2_656
C19A Pd1 P1 93.4(18) . .
C19A Pd1 S1 84.6(18) . .
C19A Pd1 O1 169.5(12) . 2_656
C19 Pd1 P1 91.5(9) . .
C19 Pd1 S1 86.6(9) . .
C19 Pd1 O1A 170.2(8) . 2_656
C19 Pd1 O1 164.9(7) . 2_656
C7 P1 Pd1 109.3(2) . .
C7 P1 C1 111.2(3) . .
C1 P1 Pd1 115.80(19) . .
C13 P1 Pd1 111.1(2) . .
C13 P1 C7 104.2(3) . .
C13 P1 C1 104.6(3) . .
O1A S1 Pd1 112.6(5) . .
O1A S1 C25A 111.2(9) . .
O1A S1 O2A 105.6(10) . .
O1 S1 Pd1 110.3(3) . .
O1 S1 C25 97.1(6) . .
C25A S1 Pd1 106.6(6) . .
C25 S1 Pd1 111.2(3) . .
O2A S1 Pd1 116.3(9) . .
O2A S1 C25A 104.3(11) . .
O2 S1 Pd1 114.2(5) . .
O2 S1 O1 116.7(7) . .
O2 S1 C25 105.9(7) . .
C12 C7 P1 113.9(4) . .
C8 C7 P1 116.5(4) . .
C8 C7 C12 110.7(6) . .
C12 C11 C10 111.9(6) . .
C15 C14 C13 111.6(5) . .
C6 C1 P1 117.5(4) . .
C6 C1 C2 108.9(6) . .
C2 C1 P1 112.4(5) . .
C1 C6 C5 110.3(6) . .
C4 C5 C6 111.9(6) . .
C14 C13 P1 110.6(4) . .
C18 C13 P1 112.5(5) . .
C18 C13 C14 110.3(6) . .
C11 C12 C7 110.4(5) . .
C2 C3 C4 111.0(6) . .
C3 C2 C1 110.0(6) . .
C7 C8 C9 110.5(5) . .
C14 C15 C16 110.0(6) . .
C5 C4 C3 110.8(7) . .
C11 C10 C9 110.5(6) . .
C8 C9 C10 110.2(6) . .
C16 C17 C18 111.3(6) . .
C13 C18 C17 111.1(6) . .
C17 C16 C15 111.1(7) . .
S1 O1A Pd1 141.3(11) . 2_656
S1 O1 Pd1 138.9(7) . 2_656
C28 O3 C31 130.3(14) . .
C28A O3A C31A 120(2) . .
C25A C30A C29A 119.6(19) . .
C30A C25A S1 124.9(16) . .
C30A C25A C26A 119.6(18) . .
C26A C25A S1 115.4(14) . .
C27A C26A C25A 120.7(18) . .
C26A C27A C28A 119.9(19) . .
C27A C28A O3A 121(2) . .
C27A C28A C29A 120(2) . .
C29A C28A O3A 118(2) . .
C28A C29A C30A 119.6(19) . .
C26 C25 S1 124.4(11) . .
C26 C25 C30 120.2(13) . .
C30 C25 S1 115.4(9) . .
C25 C26 C27 120.1(14) . .
C28 C27 C26 119.1(15) . .
C27 C28 O3 117.9(14) . .
C29 C28 O3 121.1(14) . .
C29 C28 C27 121.0(14) . .
C28 C29 C30 119.2(13) . .
C25 C30 C29 120.1(12) . .
C23A C24A C19A 122(2) . .
C22A C23A C24A 117(2) . .
F1A C22A C23A 117(2) . .
F1A C22A C21A 119(2) . .
C23A C22A C21A 123.6(19) . .
C22A C21A C20A 118.1(19) . .
C21A C20A C19A 121(2) . .
C24A C19A Pd1 124(2) . .
C20A C19A Pd1 117(2) . .
C20A C19A C24A 119(2) . .
C23 C24 C19 120.4(18) . .
C22 C23 C24 117.8(17) . .
F1 C22 C21 117(2) . .
C23 C22 F1 118.6(19) . .
C23 C22 C21 124.2(15) . .
C22 C21 C20 117.2(15) . .
C19 C20 C21 120.0(16) . .
C24 C19 Pd1 116.8(14) . .
C24 C19 C20 120.3(15) . .
C20 C19 Pd1 122.5(13) . .

loop_
_geom_bond_atom_site_label_1
_geom_bond_atom_site_label_2
_geom_bond_distance
_geom_bond_site_symmetry_2
Pd1 P1 2.3197(15) .
Pd1 S1 2.3119(16) .
Pd1 O1A 2.202(13) 2_656
Pd1 O1 2.164(8) 2_656
Pd1 C19A 1.92(3) .
Pd1 C19 2.044(15) .
P1 C7 1.846(6) .
P1 C1 1.859(6) .
P1 C13 1.846(7) .
S1 O1A 1.461(15) .
S1 O1 1.528(9) .
S1 C25A 1.64(2) .
S1 C25 1.852(13) .
S1 O2A 1.535(17) .
S1 O2 1.417(12) .
C7 C12 1.547(9) .
C7 C8 1.531(9) .
C11 C12 1.517(9) .
C11 C10 1.528(10) .
C14 C13 1.536(9) .
C14 C15 1.521(10) .
C1 C6 1.522(9) .
C1 C2 1.540(10) .
C6 C5 1.540(9) .
C5 C4 1.521(12) .
C13 C18 1.530(9) .
C3 C2 1.518(10) .
C3 C4 1.528(12) .
C8 C9 1.535(9) .
C15 C16 1.537(12) .
C10 C9 1.543(11) .
C17 C18 1.533(11) .
C17 C16 1.522(14) .
F1A C22A 1.38(3) .
C31 O3 1.479(13) .
O3 C28 1.41(2) .
O3A C28A 1.41(4) .
O3A C31A 1.468(14) .
C30A C25A 1.382(18) .
C30A C29A 1.39(2) .
C25A C26A 1.38(2) .
C26A C27A 1.37(2) .
C27A C28A 1.37(2) .
C28A C29A 1.39(2) .
C25 C26 1.367(15) .
C25 C30 1.376(16) .
C26 C27 1.397(17) .
C27 C28 1.375(18) .
C28 C29 1.372(17) .
C29 C30 1.391(15) .
F1 C22 1.37(2) .
C24A C23A 1.41(2) .
C24A C19A 1.42(2) .
C23A C22A 1.40(2) .
C22A C21A 1.40(2) .
C21A C20A 1.41(2) .
C20A C19A 1.42(2) .
C24 C23 1.388(18) .
C24 C19 1.391(18) .
C23 C22 1.37(2) .
C22 C21 1.387(19) .
C21 C20 1.397(16) .
C20 C19 1.392(17) .

loop_
_twin_individual_id
_twin_individual_mass_fraction_refined
1 0.840(2)
2 0.160(2)
